data_1522685
loop_
_publ_author_name
'Pelleg, J.'
'Zevin, L.'

_publ_section_title
;
 The Gd-Ga system: Redetermination of the diagram on the gallium-rich side
;
_journal_name_full 'Journal of the Less-Common Metals'
_journal_page_first 197
_journal_page_last 203
_journal_volume 77
_journal_year 1981
_chemical_formula_sum 'Ga2 Gd'
_space_group_IT_number 191
_symmetry_space_group_name_Hall '-P 6 2'
_symmetry_space_group_name_H-M 'P 6/m m m'
_cell_angle_alpha 90
_cell_angle_beta 90
_cell_angle_gamma 120
_cell_formula_units_Z 1
_cell_length_a 4.223
_cell_length_b 4.223
_cell_length_c 4.137
_cell_volume 63.894
_citation_journal_id_ASTM JCOMAH
_cod_data_source_file Pelleg_JCOMAH_1981_138.cif
_cod_data_source_block Ga2Gd1
_cod_original_cell_volume 63.89375
_cod_original_formula_sum 'Ga2 Gd1'
_cod_database_code 1522685

loop_
_symmetry_equiv_pos_as_xyz
x,y,z
x-y,x,z
-y,x-y,z
-x,-y,z
-x+y,-x,z
y,-x+y,z
-y,-x,-z
x-y,-y,-z
x,x-y,-z
y,x,-z
-x+y,y,-z
-x,-x+y,-z
-x,-y,-z
-x+y,-x,-z
y,-x+y,-z
x,y,-z
x-y,x,-z
-y,x-y,-z
y,x,z
-x+y,y,z
-x,-x+y,z
-y,-x,z
x-y,-y,z
x,x-y,z

loop_
_atom_site_label
_atom_site_type_symbol
_atom_site_fract_x
_atom_site_fract_y
_atom_site_fract_z
_atom_site_occupancy
_atom_site_U_iso_or_equiv
Gd1 Gd 0 0 0 1 0.0
Ga1 Ga 0.3333 0.6667 0.5 1 0.0
